data_1574364
loop_
_publ_author_name
'Ding, Yiming'
'Long, Xianwen'
'Zhang, Jingwei'
'Qu, Chunlei'
'Wang, Peng'
'Yang, Xiaodong'
'Puno, Pema-Tenzin'
'Deng, Jun'

_publ_section_title
;
 Asymmetric total synthesis of penicilfuranone A through an NHC-catalyzed
 umpolung strategy
;
_journal_issue 19
_journal_name_full 'Chemical Science'
_journal_page_first 8302
_journal_page_last 8308
_journal_paper_doi 10.1039/D5SC01508A
_journal_volume 16
_journal_year 2025
_chemical_formula_moiety 'C21 H24 O6'
_chemical_formula_sum 'C21 H24 O6'
_chemical_formula_weight 372.40
_space_group_crystal_system monoclinic
_space_group_IT_number 14
_space_group_name_Hall '-P 2yn'
_space_group_name_H-M_alt 'P 1 21/n 1'
_atom_sites_solution_hydrogens geom
_atom_sites_solution_primary dual
_audit_creation_date 2025-02-20
_audit_creation_method
;
Olex2 1.5
(compiled 2024.02.16 svn.r378c4104 for OlexSys, GUI svn.r6928)
;
_audit_update_record
;
2025-03-24 deposited with the CCDC.	2025-04-07 downloaded from the CCDC.
;
_cell_angle_alpha 90
_cell_angle_beta 92.1030(10)
_cell_angle_gamma 90
_cell_formula_units_Z 4
_cell_length_a 8.70700(10)
_cell_length_b 19.1093(2)
_cell_length_c 11.79410(10)
_cell_measurement_reflns_used 24420
_cell_measurement_temperature 100.00(10)
_cell_measurement_theta_max 75.9450
_cell_measurement_theta_min 4.3990
_cell_volume 1961.04(3)
_computing_cell_refinement 'CrysAlisPro 1.171.43.136a (Rigaku OD, 2024)'
_computing_data_collection 'CrysAlisPro 1.171.43.136a (Rigaku OD, 2024)'
_computing_data_reduction 'CrysAlisPro 1.171.43.136a (Rigaku OD, 2024)'
_computing_molecular_graphics 'Olex2 1.5 (Dolomanov et al., 2009)'
_computing_publication_material 'Olex2 1.5 (Dolomanov et al., 2009)'
_computing_structure_refinement 'SHELXL 2018/3 (Sheldrick, 2015)'
_computing_structure_solution 'SHELXT 2014/5 (Sheldrick, 2014)'
_diffrn_ambient_environment N~2~
_diffrn_ambient_temperature 100.00(10)
_diffrn_detector 'Hybrid Pixel Array Detector'
_diffrn_detector_area_resol_mean 10.0000
_diffrn_detector_type 'HyPix-Arc 150'
_diffrn_measured_fraction_theta_full 1.000
_diffrn_measured_fraction_theta_max 0.976
_diffrn_measurement_details
;
List of Runs (angles in degrees, time in seconds):

  # Type    Start    End  Width  t~exp~   \w     \q     \k     \f   Frames
#--------------------------------------------------------------------------
  1  \w     97.00 151.00   0.50    0.05    --   93.94 112.00  30.00  108
  2  \w     96.00 141.00   0.50    0.05    --   93.94 112.00 -30.00   90
  3  \w     24.00  51.00   0.50    0.05    --   26.00  62.00  13.38   54
  4  \w     15.00  40.00   0.50    0.05    --   18.00  67.00  47.02   50
  5  \w     23.00  48.00   0.50    0.05    --   26.00  62.00 127.68   50
  6  \w    120.00 147.00   0.50    0.05    --   93.94 112.00 120.00   54
  7  \w    125.00 151.00   0.50    0.05    --   93.94 112.00   0.00   52
  8  \w    111.00 145.00   0.50    0.05    --   93.94 112.00 -60.00   68
  9  \w    100.00 125.00   0.50    0.05    --   93.94  93.00 -91.00   50
 10  \w    113.00 152.00   0.50    0.05    --   93.94 112.00-180.00   78
 11  \w    118.00 143.00   0.50    0.05    --   93.94  77.00-120.00   50
 12  \w     91.00 117.00   0.50    0.05    --   93.94  64.00-120.00   52
 13  \w    100.00 137.00   0.50    0.05    --   93.94  77.00   0.00   74
 14  \w    105.00 146.00   0.50    0.05    --   93.94  64.00 -30.00   82
 15  \w    105.00 141.00   0.50    0.05    --   93.94  77.00 -30.00   72
 16  \w    112.00 148.00   0.50    0.05    --   93.94  64.00 -90.00   72
 17  \w     92.00 130.00   0.50    0.05    --   93.94  64.00-150.00   76
 18  \w     93.00 127.00   0.50    0.05    --   93.94  50.00 -30.00   68
 19  \w    111.00 138.00   0.50    0.05    --   93.94  77.00  30.00   54
 20  \w     91.00 129.00   0.50    0.05    --   93.94  64.00 120.00   76
 21  \w    110.00 135.00   0.50    0.05    --   93.94  77.00 150.00   50
 22  \w    112.00 137.00   0.50    0.05    --   93.94  50.00 150.00   50
 23  \w    117.00 150.00   0.50    0.05    --   93.94  50.00  30.00   66
 24  \w    109.00 135.00   0.50    0.05    --   93.94  38.00   0.00   52
 25  \w    108.00 155.00   0.50    0.05    --   93.94  25.00  30.00   94
 26  \w     95.00 144.00   0.50    0.05    --   93.94  50.00-120.00   98
 27  \w     99.00 131.00   0.50    0.05    --   93.94  50.00-180.00   64
 28  \w     98.00 136.00   0.50    0.05    --   93.94  50.00-150.00   76
 29  \w     82.00 114.00   0.50    0.05    --   98.00  22.00  -6.42   64
 30  \w     53.00  79.00   0.50    0.05    --   98.00  22.00  -6.42   52
 31  \w    116.00 143.00   0.50    0.05    --   98.00  24.00 164.81   54
 32  \w     49.00  97.00   0.50    0.05    --   98.00  24.00 164.81   96
 33  \w     46.00  72.00   0.50    0.05    --   93.94 -77.00  30.00   52
 34  \w     44.00  69.00   0.50    0.05    --   93.94 -77.00 120.00   50
 35  \w     44.00  69.00   0.50    0.05    --   93.94 -77.00   0.00   50
 36  \w     44.00  69.00   0.50    0.05    --   93.94 -77.00-120.00   50
 37  \w     55.00  92.00   0.50    0.05    --   93.94 -92.00-120.00   74
 38  \w     42.00  70.00   0.50    0.05    --   93.94-112.00-150.00   56
 39  \w     37.00  88.00   0.50    0.05    --   93.94-112.00 -30.00  102
 40  \w     42.00  91.00   0.50    0.05    --   98.00-101.00-128.18   98
 41  \w     39.00  65.00   0.50    0.05    --   93.94-112.00-180.00   52
 42  \w     64.00  90.00   0.50    0.05    --   98.00 -96.00 -32.50   52
 43  \w     36.00  61.00   0.50    0.05    --   93.94-112.00   0.00   50
 44  \w     59.00  85.00   0.50    0.05    --   93.94-112.00  90.00   52
 45  \w     51.00  77.00   0.50    0.05    --   93.94-112.00 150.00   52
 46  \w     41.00  66.00   0.50    0.05    --   93.94 -93.00 156.00   50
 47  \w     67.00  93.00   0.50    0.05    --   93.94 -92.00 120.00   52
 48  \w     41.00  91.00   0.50    0.05    --   93.94 -92.00  90.00  100
 49  \w     10.00  35.00   0.50    0.05    --   51.80 -93.00 156.00   50
 50  \w     16.00  41.00   0.50    0.05    --   57.70 -93.00 156.00   50
 51  \w     58.00  91.00   0.50    0.05    --   93.94 -92.00 -60.00   66
 52  \w     42.00  90.00   0.50    0.05    --   93.94 -92.00-180.00   96
 53  \w     66.00  92.00   0.50    0.05    --   93.94 -92.00-150.00   52
 54  \w     40.00  91.00   0.50    0.05    --   93.94 -92.00 -90.00  102
 55  \w     44.00  89.00   0.50    0.05    --   98.00 -92.00 -26.14   90
 56  \w     67.00  93.00   0.50    0.05    --   93.94 -92.00 150.00   52
 57  \w    -86.00 -29.00   0.50    0.05    --  -77.88 -12.00 -60.00  114
 58  \w    -89.00 -64.00   0.50    0.05    --  -62.00 -54.00-170.48   50
 59  \w   -119.00 -94.00   0.50    0.05    --  -62.00 -54.00-170.48   50
 60  \w   -114.00 -88.00   0.50    0.05    --  -82.00 -58.00-170.63   52
 61  \w   -110.00 -84.00   0.50    0.05    --  -82.00 -54.00-162.55   52
 62  \w   -113.00 -87.00   0.50    0.05    --  -82.00 -52.00-171.23   52
 63  \w   -132.00 -74.00   0.50    0.05    --  -74.00 -53.00  80.47  116
 64  \w   -107.00 -66.00   0.50    0.05    --  -66.00 -53.00  95.71   82
 65  \w    -99.00 -70.00   0.50    0.05    --  -70.00 -53.00 174.02   58
 66  \w   -132.00 -83.00   0.50    0.05    --  -77.88 -50.00 150.00   98
 67  \w   -106.00 -81.00   0.50    0.05    --  -82.00 -47.00  36.89   50
 68  \w   -124.00 -73.00   0.50    0.05    --  -74.00 -50.00 -64.27  102
 69  \w   -103.00 -77.00   0.50    0.05    --  -78.00 -48.00-167.71   52
 70  \w    -32.00  -7.00   0.50    0.05    --  -61.31  45.00-120.00   50
 71  \w    -53.00 -26.00   0.50    0.05    --  -77.88  64.00-150.00   54
 72  \w    -50.00 -25.00   0.50    0.05    --  -77.88  64.00 -90.00   50
 73  \w    -51.00 -25.00   0.50    0.05    --  -77.88  64.00-120.00   52
 74  \w    -75.00 -28.00   0.50    0.05    --  -77.88  77.00 -30.00   94
 75  \w    -54.00 -28.00   0.50    0.05    --  -77.88  64.00  30.00   52
 76  \w    -55.00 -28.00   0.50    0.05    --  -77.88  64.00  90.00   54
 77  \w    -48.00 -22.00   0.50    0.05    --  -77.88  64.00  60.00   52
 78  \w    -32.00  -6.00   0.50    0.05    --  -61.31  45.00   0.00   52
 79  \w    -36.00  -5.00   0.50    0.05    --  -61.31  61.00-120.00   62
 80  \w    -61.00 -36.00   0.50    0.05    --  -53.69  93.00 -91.00   50
 81  \w    -59.00 -34.00   0.50    0.05    --  -61.31  93.00 -91.00   50
 82  \w    -82.00 -57.00   0.50    0.05    --  -77.88  93.00 -91.00   50
 83  \w    -99.00 -33.00   0.50    0.05    --  -61.31 125.00 120.00  132
;
_diffrn_measurement_device 'four-circle diffractometer'
_diffrn_measurement_device_type 'ROD, Synergy Custom DW system, HyPix-Arc 150'
_diffrn_measurement_method '\w scans'
_diffrn_orient_matrix_type 'CrysAlisPro convention (1999,Acta A55,543-557)'
_diffrn_orient_matrix_UB_11 -0.0212300000
_diffrn_orient_matrix_UB_12 0.0624506000
_diffrn_orient_matrix_UB_13 0.0805765000
_diffrn_orient_matrix_UB_21 0.1270220000
_diffrn_orient_matrix_UB_22 0.0403229000
_diffrn_orient_matrix_UB_23 -0.0598703000
_diffrn_orient_matrix_UB_31 -0.1214448000
_diffrn_orient_matrix_UB_32 0.0311700000
_diffrn_orient_matrix_UB_33 -0.0837888000
_diffrn_radiation_monochromator mirror
_diffrn_radiation_probe x-ray
_diffrn_radiation_type 'Cu K\a'
_diffrn_radiation_wavelength 1.54184
_diffrn_reflns_av_R_equivalents 0.0343
_diffrn_reflns_av_unetI/netI 0.0171
_diffrn_reflns_Laue_measured_fraction_full 1.000
_diffrn_reflns_Laue_measured_fraction_max 0.976
_diffrn_reflns_limit_h_max 10
_diffrn_reflns_limit_h_min -10
_diffrn_reflns_limit_k_max 23
_diffrn_reflns_limit_k_min -23
_diffrn_reflns_limit_l_max 14
_diffrn_reflns_limit_l_min -14
_diffrn_reflns_number 35739
_diffrn_reflns_point_group_measured_fraction_full 1.000
_diffrn_reflns_point_group_measured_fraction_max 0.976
_diffrn_reflns_theta_full 67.684
_diffrn_reflns_theta_max 76.183
_diffrn_reflns_theta_min 4.408
_diffrn_source 'Rotating-anode X-ray tube'
_diffrn_source_type 'Rigaku (Cu) X-ray Source'
_exptl_absorpt_coefficient_mu 0.760
_exptl_absorpt_correction_T_max 1.00000
_exptl_absorpt_correction_T_min 0.70030
_exptl_absorpt_correction_type multi-scan
_exptl_absorpt_process_details
;
CrysAlisPro 1.171.43.136a (Rigaku Oxford Diffraction, 2024)
Empirical absorption correction using spherical harmonics,
implemented in SCALE3 ABSPACK scaling algorithm.
;
_exptl_crystal_colour 'clear light colourless'
_exptl_crystal_colour_lustre clear
_exptl_crystal_colour_modifier light
_exptl_crystal_colour_primary colourless
_exptl_crystal_density_diffrn 1.261
_exptl_crystal_description needle
_exptl_crystal_F_000 792
_exptl_crystal_size_max 0.3
_exptl_crystal_size_mid 0.2
_exptl_crystal_size_min 0.1
_refine_diff_density_max 0.236
_refine_diff_density_min -0.312
_refine_diff_density_rms 0.064
_refine_ls_extinction_method none
_refine_ls_goodness_of_fit_ref 1.064
_refine_ls_hydrogen_treatment constr
_refine_ls_matrix_type full
_refine_ls_number_parameters 250
_refine_ls_number_reflns 4002
_refine_ls_number_restraints 0
_refine_ls_restrained_S_all 1.064
_refine_ls_R_factor_all 0.0374
_refine_ls_R_factor_gt 0.0359
_refine_ls_shift/su_max 0.001
_refine_ls_shift/su_mean 0.000
_refine_ls_structure_factor_coef Fsqd
_refine_ls_weighting_details 'w=1/[\s^2^(Fo^2^)+(0.0485P)^2^+0.7087P] where P=(Fo^2^+2Fc^2^)/3'
_refine_ls_weighting_scheme calc
_refine_ls_wR_factor_gt 0.0934
_refine_ls_wR_factor_ref 0.0947
_reflns_Friedel_coverage 0.000
_reflns_number_gt 3793
_reflns_number_total 4002
_reflns_threshold_expression 'I > 2\s(I)'
_cod_data_source_file d5sc01508a2.cif
_cod_data_source_block 37-mr-20250220a_auto
_cod_depositor_comments 'Adding full bibliography for 1574363--1574365.cif.'
_cod_database_code 1574364
_shelx_shelxl_version_number 2018/3
_shelx_space_group_comment
;
The symmetry employed for this shelxl refinement is uniquely defined
by the following loop, which should always be used as a source of
symmetry information in preference to the above space-group names.
They are only intended as comments.
;
_shelx_estimated_absorpt_t_max 0.928
_shelx_estimated_absorpt_t_min 0.804
_olex2_refinement_description
;
1. Fixed Uiso
 At 1.2 times of:
  All C(H) groups, All C(H,H) groups
 At 1.5 times of:
  All C(H,H,H) groups, All O(H) groups
2.a Ternary CH refined with riding coordinates:
 C00C(H00C), C00I(H00I)
2.b Secondary CH2 refined with riding coordinates:
 C00Q(H00S,H00T)
2.c Aromatic/amide H refined with riding coordinates:
 C00H(H00H), C00L(H00L), C00N(H00N), C00P(H00R)
2.d Idealised Me refined as rotating group:
 C00J(H00A,H00B,H00D), C00K(H00E,H00F,H00G), C00M(H00J,H00K,H00M), C00O(H00O,
 H00P,H00Q), C00R(H00U,H00V,H00W)
2.e Idealised tetrahedral OH refined as rotating group:
 O003(H003)
;
_olex2_submission_special_instructions 'No special instructions were received'
_oxdiff_exptl_absorpt_empirical_details
;
Empirical correction (ABSPACK) includes:
- Absorption correction using spherical harmonics
- Frame scaling
;
_oxdiff_exptl_absorpt_empirical_full_max 1.951
_oxdiff_exptl_absorpt_empirical_full_min 0.605

loop_
_space_group_symop_operation_xyz
'x, y, z'
'-x+1/2, y+1/2, -z+1/2'
'-x, -y, -z'
'x-1/2, -y-1/2, z-1/2'

loop_
_atom_site_label
_atom_site_type_symbol
_atom_site_fract_x
_atom_site_fract_y
_atom_site_fract_z
_atom_site_U_iso_or_equiv
_atom_site_adp_type
_atom_site_occupancy
_atom_site_site_symmetry_order
_atom_site_calc_flag
_atom_site_refinement_flags_posn
_atom_site_refinement_flags_adp
_atom_site_refinement_flags_occupancy
_atom_site_disorder_assembly
_atom_site_disorder_group
O001 O 0.48644(8) 0.34553(4) 0.59678(6) 0.01610(17) Uani 1 1 d . . . . .
O002 O 0.87289(8) 0.29171(4) 0.61356(6) 0.01962(17) Uani 1 1 d . . . . .
O003 O 0.11186(8) 0.23293(4) 0.75539(6) 0.01944(17) Uani 1 1 d . . . . .
H003 H 0.037456 0.244587 0.712114 0.029 Uiso 1 1 calc R U . . .
O004 O 0.78592(9) 0.15004(4) 0.63255(7) 0.02254(18) Uani 1 1 d . . . . .
O005 O 0.53492(9) 0.12376(4) 0.63877(8) 0.0280(2) Uani 1 1 d . . . . .
O006 O 0.17373(11) 0.37486(5) 0.41683(7) 0.0351(2) Uani 1 1 d . . . . .
C007 C 0.47622(11) 0.27651(5) 0.61380(8) 0.0139(2) Uani 1 1 d . . . . .
C008 C 0.73286(11) 0.29563(5) 0.60861(8) 0.0148(2) Uani 1 1 d . . . . .
C009 C 0.63675(12) 0.16631(6) 0.63232(9) 0.0176(2) Uani 1 1 d . . . . .
C00A C 0.16610(11) 0.38495(6) 0.61683(9) 0.0176(2) Uani 1 1 d . . . . .
C00B C 0.24115(11) 0.27697(6) 0.73462(8) 0.0158(2) Uani 1 1 d . . . . .
C00C C 0.31600(11) 0.24988(5) 0.62489(8) 0.0148(2) Uani 1 1 d . . . . .
H00C H 0.321732 0.197711 0.630232 0.018 Uiso 1 1 calc R U . . .
C00D C 0.61475(11) 0.24247(5) 0.61929(8) 0.0144(2) Uani 1 1 d . . . . .
C00E C 0.18851(11) 0.35290(6) 0.72320(9) 0.0166(2) Uani 1 1 d . . . . .
C00F C 0.64848(11) 0.36473(5) 0.58838(9) 0.0162(2) Uani 1 1 d . . . . .
C00G C 0.18724(12) 0.34587(6) 0.50878(9) 0.0204(2) Uani 1 1 d . . . . .
C00H C 0.11990(12) 0.45466(6) 0.60926(10) 0.0229(2) Uani 1 1 d . . . . .
H00H H 0.108867 0.476182 0.536808 0.027 Uiso 1 1 calc R U . . .
C00I C 0.21745(11) 0.26798(6) 0.51752(9) 0.0179(2) Uani 1 1 d . . . . .
H00I H 0.115419 0.244952 0.526192 0.021 Uiso 1 1 calc R U . . .
C00J C 0.35305(12) 0.26620(6) 0.83587(9) 0.0208(2) Uani 1 1 d . . . . .
H00A H 0.392099 0.218110 0.835394 0.031 Uiso 1 1 calc R U . . .
H00B H 0.299809 0.274596 0.906374 0.031 Uiso 1 1 calc R U . . .
H00D H 0.439063 0.298999 0.830814 0.031 Uiso 1 1 calc R U . . .
C00K C 0.67203(13) 0.39180(6) 0.46943(10) 0.0221(2) Uani 1 1 d . . . . .
H00E H 0.615869 0.435855 0.458292 0.033 Uiso 1 1 calc R U . . .
H00F H 0.633622 0.357224 0.413953 0.033 Uiso 1 1 calc R U . . .
H00G H 0.781815 0.399814 0.459157 0.033 Uiso 1 1 calc R U . . .
C00L C 0.15586(13) 0.39198(6) 0.81947(10) 0.0243(2) Uani 1 1 d . . . . .
H00L H 0.167383 0.370950 0.892273 0.029 Uiso 1 1 calc R U . . .
C00M C 0.68642(13) 0.41789(6) 0.68069(10) 0.0250(2) Uani 1 1 d . . . . .
H00J H 0.660009 0.398595 0.754461 0.037 Uiso 1 1 calc R U . . .
H00K H 0.627284 0.460768 0.665934 0.037 Uiso 1 1 calc R U . . .
H00M H 0.796502 0.428644 0.681341 0.037 Uiso 1 1 calc R U . . .
C00N C 0.08984(13) 0.49308(6) 0.70525(11) 0.0275(3) Uani 1 1 d . . . . .
H00N H 0.058134 0.540542 0.699126 0.033 Uiso 1 1 calc R U . . .
C00O C 0.28468(13) 0.23768(7) 0.41024(10) 0.0258(3) Uani 1 1 d . . . . .
H00O H 0.300376 0.187217 0.419845 0.039 Uiso 1 1 calc R U . . .
H00P H 0.383338 0.260291 0.396642 0.039 Uiso 1 1 calc R U . . .
H00Q H 0.213453 0.246103 0.345404 0.039 Uiso 1 1 calc R U . . .
C00P C 0.10672(14) 0.46120(7) 0.81074(11) 0.0288(3) Uani 1 1 d . . . . .
H00R H 0.084642 0.486725 0.877320 0.035 Uiso 1 1 calc R U . . .
C00Q C 0.82224(15) 0.07630(6) 0.64892(12) 0.0317(3) Uani 1 1 d . . . . .
H00S H 0.765061 0.047438 0.591880 0.038 Uiso 1 1 calc R U . . .
H00T H 0.793814 0.060939 0.725528 0.038 Uiso 1 1 calc R U . . .
C00R C 0.99216(15) 0.06870(7) 0.63554(14) 0.0385(3) Uani 1 1 d . . . . .
H00U H 1.047166 0.099221 0.690066 0.058 Uiso 1 1 calc R U . . .
H00V H 1.017963 0.081958 0.558259 0.058 Uiso 1 1 calc R U . . .
H00W H 1.022328 0.019968 0.649556 0.058 Uiso 1 1 calc R U . . .

loop_
_atom_site_aniso_label
_atom_site_aniso_U_11
_atom_site_aniso_U_22
_atom_site_aniso_U_33
_atom_site_aniso_U_23
_atom_site_aniso_U_13
_atom_site_aniso_U_12
O001 0.0099(3) 0.0157(4) 0.0227(4) 0.0009(3) 0.0012(3) -0.0007(3)
O002 0.0097(3) 0.0256(4) 0.0235(4) 0.0007(3) 0.0001(3) -0.0005(3)
O003 0.0112(3) 0.0238(4) 0.0234(4) 0.0075(3) 0.0020(3) -0.0014(3)
O004 0.0170(4) 0.0185(4) 0.0323(4) 0.0045(3) 0.0024(3) 0.0049(3)
O005 0.0199(4) 0.0189(4) 0.0454(5) 0.0056(3) 0.0016(4) -0.0015(3)
O006 0.0424(5) 0.0434(5) 0.0191(4) 0.0102(4) -0.0021(4) 0.0085(4)
C007 0.0133(5) 0.0168(5) 0.0116(4) -0.0006(4) 0.0003(3) -0.0014(4)
C008 0.0133(5) 0.0191(5) 0.0120(4) -0.0010(4) 0.0008(3) -0.0005(4)
C009 0.0164(5) 0.0195(5) 0.0169(5) 0.0022(4) 0.0010(4) 0.0017(4)
C00A 0.0092(4) 0.0226(5) 0.0210(5) 0.0029(4) 0.0004(4) -0.0009(4)
C00B 0.0111(4) 0.0208(5) 0.0155(5) 0.0027(4) 0.0019(4) -0.0011(4)
C00C 0.0095(4) 0.0175(5) 0.0175(5) 0.0004(4) 0.0010(4) -0.0009(4)
C00D 0.0114(4) 0.0183(5) 0.0135(4) 0.0005(4) 0.0005(3) -0.0006(4)
C00E 0.0102(4) 0.0210(5) 0.0186(5) 0.0002(4) 0.0014(4) -0.0014(4)
C00F 0.0095(4) 0.0179(5) 0.0211(5) -0.0010(4) 0.0013(4) -0.0020(4)
C00G 0.0121(5) 0.0306(6) 0.0184(5) 0.0040(4) -0.0014(4) 0.0010(4)
C00H 0.0140(5) 0.0234(6) 0.0313(6) 0.0072(4) 0.0003(4) -0.0004(4)
C00I 0.0102(4) 0.0279(6) 0.0154(5) -0.0022(4) -0.0001(4) -0.0018(4)
C00J 0.0154(5) 0.0300(6) 0.0168(5) 0.0046(4) 0.0000(4) 0.0013(4)
C00K 0.0216(5) 0.0203(5) 0.0248(6) 0.0043(4) 0.0037(4) 0.0000(4)
C00L 0.0241(6) 0.0281(6) 0.0208(5) -0.0014(4) 0.0031(4) 0.0006(4)
C00M 0.0209(5) 0.0238(6) 0.0302(6) -0.0087(5) 0.0006(4) -0.0034(4)
C00N 0.0195(5) 0.0189(5) 0.0444(7) 0.0004(5) 0.0038(5) 0.0008(4)
C00O 0.0168(5) 0.0414(7) 0.0192(5) -0.0080(5) 0.0004(4) -0.0007(5)
C00P 0.0267(6) 0.0268(6) 0.0333(6) -0.0092(5) 0.0048(5) 0.0013(5)
C00Q 0.0291(6) 0.0203(6) 0.0458(7) 0.0071(5) 0.0035(5) 0.0093(5)
C00R 0.0287(7) 0.0286(7) 0.0581(9) -0.0028(6) 0.0003(6) 0.0117(5)

loop_
_atom_type_symbol
_atom_type_description
_atom_type_scat_dispersion_real
_atom_type_scat_dispersion_imag
_atom_type_scat_source
C C 0.0181 0.0091 'International Tables Vol C Tables 4.2.6.8 and 6.1.1.4'
H H 0.0000 0.0000 'International Tables Vol C Tables 4.2.6.8 and 6.1.1.4'
O O 0.0492 0.0322 'International Tables Vol C Tables 4.2.6.8 and 6.1.1.4'

loop_
_geom_angle_atom_site_label_1
_geom_angle_atom_site_label_2
_geom_angle_atom_site_label_3
_geom_angle
_geom_angle_site_symmetry_1
_geom_angle_site_symmetry_3
_geom_angle_publ_flag
C007 O001 C00F 109.06(7) . . ?
C00B O003 H003 109.5 . . ?
C009 O004 C00Q 115.60(9) . . ?
O001 C007 C00C 114.59(8) . . ?
O001 C007 C00D 114.34(9) . . ?
C00D C007 C00C 131.07(9) . . ?
O002 C008 C00D 131.39(10) . . ?
O002 C008 C00F 122.34(9) . . ?
C00D C008 C00F 106.27(8) . . ?
O004 C009 C00D 110.63(9) . . ?
O005 C009 O004 124.02(10) . . ?
O005 C009 C00D 125.31(10) . . ?
C00E C00A C00G 121.80(10) . . ?
C00H C00A C00E 120.32(10) . . ?
C00H C00A C00G 117.87(10) . . ?
O003 C00B C00C 107.57(8) . . ?
O003 C00B C00E 109.76(8) . . ?
O003 C00B C00J 105.65(8) . . ?
C00E C00B C00C 112.08(8) . . ?
C00E C00B C00J 112.20(9) . . ?
C00J C00B C00C 109.28(8) . . ?
C007 C00C C00B 112.30(8) . . ?
C007 C00C H00C 107.5 . . ?
C007 C00C C00I 110.15(8) . . ?
C00B C00C H00C 107.5 . . ?
C00I C00C C00B 111.72(8) . . ?
C00I C00C H00C 107.5 . . ?
C007 C00D C008 106.76(9) . . ?
C007 C00D C009 125.75(9) . . ?
C008 C00D C009 127.49(9) . . ?
C00A C00E C00B 121.69(9) . . ?
C00L C00E C00A 117.88(10) . . ?
C00L C00E C00B 120.40(9) . . ?
O001 C00F C008 103.43(8) . . ?
O001 C00F C00K 108.14(8) . . ?
O001 C00F C00M 107.71(8) . . ?
C00K C00F C008 111.05(8) . . ?
C00K C00F C00M 113.73(9) . . ?
C00M C00F C008 112.12(9) . . ?
O006 C00G C00A 121.36(11) . . ?
O006 C00G C00I 121.18(10) . . ?
C00A C00G C00I 117.37(9) . . ?
C00A C00H H00H 119.4 . . ?
C00N C00H C00A 121.21(11) . . ?
C00N C00H H00H 119.4 . . ?
C00C C00I H00I 106.7 . . ?
C00G C00I C00C 111.49(9) . . ?
C00G C00I H00I 106.7 . . ?
C00G C00I C00O 112.77(9) . . ?
C00O C00I C00C 112.11(9) . . ?
C00O C00I H00I 106.7 . . ?
C00B C00J H00A 109.5 . . ?
C00B C00J H00B 109.5 . . ?
C00B C00J H00D 109.5 . . ?
H00A C00J H00B 109.5 . . ?
H00A C00J H00D 109.5 . . ?
H00B C00J H00D 109.5 . . ?
C00F C00K H00E 109.5 . . ?
C00F C00K H00F 109.5 . . ?
C00F C00K H00G 109.5 . . ?
H00E C00K H00F 109.5 . . ?
H00E C00K H00G 109.5 . . ?
H00F C00K H00G 109.5 . . ?
C00E C00L H00L 119.4 . . ?
C00P C00L C00E 121.25(11) . . ?
C00P C00L H00L 119.4 . . ?
C00F C00M H00J 109.5 . . ?
C00F C00M H00K 109.5 . . ?
C00F C00M H00M 109.5 . . ?
H00J C00M H00K 109.5 . . ?
H00J C00M H00M 109.5 . . ?
H00K C00M H00M 109.5 . . ?
C00H C00N H00N 120.5 . . ?
C00H C00N C00P 118.94(11) . . ?
C00P C00N H00N 120.5 . . ?
C00I C00O H00O 109.5 . . ?
C00I C00O H00P 109.5 . . ?
C00I C00O H00Q 109.5 . . ?
H00O C00O H00P 109.5 . . ?
H00O C00O H00Q 109.5 . . ?
H00P C00O H00Q 109.5 . . ?
C00L C00P H00R 119.8 . . ?
C00N C00P C00L 120.34(11) . . ?
C00N C00P H00R 119.8 . . ?
O004 C00Q H00S 110.4 . . ?
O004 C00Q H00T 110.4 . . ?
O004 C00Q C00R 106.85(10) . . ?
H00S C00Q H00T 108.6 . . ?
C00R C00Q H00S 110.4 . . ?
C00R C00Q H00T 110.4 . . ?
C00Q C00R H00U 109.5 . . ?
C00Q C00R H00V 109.5 . . ?
C00Q C00R H00W 109.5 . . ?
H00U C00R H00V 109.5 . . ?
H00U C00R H00W 109.5 . . ?
H00V C00R H00W 109.5 . . ?

loop_
_geom_bond_atom_site_label_1
_geom_bond_atom_site_label_2
_geom_bond_distance
_geom_bond_site_symmetry_2
_geom_bond_publ_flag
O001 C007 1.3376(12) . ?
O001 C00F 1.4647(11) . ?
O002 C008 1.2208(12) . ?
O003 H003 0.8400 . ?
O003 C00B 1.4338(12) . ?
O004 C009 1.3354(13) . ?
O004 C00Q 1.4555(14) . ?
O005 C009 1.2074(14) . ?
O006 C00G 1.2196(14) . ?
C007 C00C 1.4952(13) . ?
C007 C00D 1.3698(14) . ?
C008 C00D 1.4543(14) . ?
C008 C00F 1.5257(14) . ?
C009 C00D 1.4752(14) . ?
C00A C00E 1.4033(14) . ?
C00A C00G 1.4942(15) . ?
C00A C00H 1.3934(16) . ?
C00B C00C 1.5586(14) . ?
C00B C00E 1.5261(14) . ?
C00B C00J 1.5272(14) . ?
C00C H00C 1.0000 . ?
C00C C00I 1.5427(14) . ?
C00E C00L 1.3969(15) . ?
C00F C00K 1.5163(14) . ?
C00F C00M 1.5165(15) . ?
C00G C00I 1.5143(16) . ?
C00H H00H 0.9500 . ?
C00H C00N 1.3823(18) . ?
C00I H00I 1.0000 . ?
C00I C00O 1.5275(14) . ?
C00J H00A 0.9800 . ?
C00J H00B 0.9800 . ?
C00J H00D 0.9800 . ?
C00K H00E 0.9800 . ?
C00K H00F 0.9800 . ?
C00K H00G 0.9800 . ?
C00L H00L 0.9500 . ?
C00L C00P 1.3928(17) . ?
C00M H00J 0.9800 . ?
C00M H00K 0.9800 . ?
C00M H00M 0.9800 . ?
C00N H00N 0.9500 . ?
C00N C00P 1.3883(19) . ?
C00O H00O 0.9800 . ?
C00O H00P 0.9800 . ?
C00O H00Q 0.9800 . ?
C00P H00R 0.9500 . ?
C00Q H00S 0.9900 . ?
C00Q H00T 0.9900 . ?
C00Q C00R 1.5007(18) . ?
C00R H00U 0.9800 . ?
C00R H00V 0.9800 . ?
C00R H00W 0.9800 . ?

loop_
_geom_torsion_atom_site_label_1
_geom_torsion_atom_site_label_2
_geom_torsion_atom_site_label_3
_geom_torsion_atom_site_label_4
_geom_torsion
_geom_torsion_site_symmetry_1
_geom_torsion_site_symmetry_2
_geom_torsion_site_symmetry_3
_geom_torsion_site_symmetry_4
_geom_torsion_publ_flag
O001 C007 C00C C00B -67.00(11) . . . . ?
O001 C007 C00C C00I 58.22(11) . . . . ?
O001 C007 C00D C008 2.23(11) . . . . ?
O001 C007 C00D C009 -177.17(9) . . . . ?
O002 C008 C00D C007 176.26(10) . . . . ?
O002 C008 C00D C009 -4.35(18) . . . . ?
O002 C008 C00F O001 -176.25(9) . . . . ?
O002 C008 C00F C00K 67.97(12) . . . . ?
O002 C008 C00F C00M -60.49(13) . . . . ?
O003 C00B C00C C007 -162.47(8) . . . . ?
O003 C00B C00C C00I 73.18(10) . . . . ?
O003 C00B C00E C00A -100.58(11) . . . . ?
O003 C00B C00E C00L 77.14(12) . . . . ?
O004 C009 C00D C007 178.83(9) . . . . ?
O004 C009 C00D C008 -0.45(14) . . . . ?
O005 C009 C00D C007 0.77(17) . . . . ?
O005 C009 C00D C008 -178.51(10) . . . . ?
O006 C00G C00I C00C 147.95(10) . . . . ?
O006 C00G C00I C00O 20.79(14) . . . . ?
C007 O001 C00F C008 -2.41(10) . . . . ?
C007 O001 C00F C00K 115.42(9) . . . . ?
C007 O001 C00F C00M -121.27(9) . . . . ?
C007 C00C C00I C00G -69.47(11) . . . . ?
C007 C00C C00I C00O 58.05(12) . . . . ?
C009 O004 C00Q C00R 174.85(10) . . . . ?
C00A C00E C00L C00P -1.77(16) . . . . ?
C00A C00G C00I C00C -35.33(12) . . . . ?
C00A C00G C00I C00O -162.49(9) . . . . ?
C00A C00H C00N C00P 0.17(17) . . . . ?
C00B C00C C00I C00G 56.08(11) . . . . ?
C00B C00C C00I C00O -176.41(9) . . . . ?
C00B C00E C00L C00P -179.58(10) . . . . ?
C00C C007 C00D C008 -176.96(10) . . . . ?
C00C C007 C00D C009 3.63(17) . . . . ?
C00C C00B C00E C00A 18.87(13) . . . . ?
C00C C00B C00E C00L -163.40(9) . . . . ?
C00D C007 C00C C00B 112.19(12) . . . . ?
C00D C007 C00C C00I -122.59(11) . . . . ?
C00D C008 C00F O001 3.62(10) . . . . ?
C00D C008 C00F C00K -112.16(9) . . . . ?
C00D C008 C00F C00M 119.38(9) . . . . ?
C00E C00A C00G O006 -176.93(10) . . . . ?
C00E C00A C00G C00I 6.36(14) . . . . ?
C00E C00A C00H C00N -2.32(16) . . . . ?
C00E C00B C00C C007 76.79(10) . . . . ?
C00E C00B C00C C00I -47.56(11) . . . . ?
C00E C00L C00P C00N -0.33(18) . . . . ?
C00F O001 C007 C00C 179.54(8) . . . . ?
C00F O001 C007 C00D 0.21(11) . . . . ?
C00F C008 C00D C007 -3.59(11) . . . . ?
C00F C008 C00D C009 175.80(9) . . . . ?
C00G C00A C00E C00B 2.14(15) . . . . ?
C00G C00A C00E C00L -175.64(9) . . . . ?
C00G C00A C00H C00N 176.42(10) . . . . ?
C00H C00A C00E C00B -179.16(9) . . . . ?
C00H C00A C00E C00L 3.06(15) . . . . ?
C00H C00A C00G O006 4.34(15) . . . . ?
C00H C00A C00G C00I -172.37(9) . . . . ?
C00H C00N C00P C00L 1.14(18) . . . . ?
C00J C00B C00C C007 -48.24(11) . . . . ?
C00J C00B C00C C00I -172.59(9) . . . . ?
C00J C00B C00E C00A 142.28(10) . . . . ?
C00J C00B C00E C00L -40.00(13) . . . . ?
C00Q O004 C009 O005 -3.97(16) . . . . ?
C00Q O004 C009 C00D 177.94(9) . . . . ?
